data_4063845
loop_
_publ_author_name
'Dzik, Wojciech I.'
'Calvo, Sara E.'
'Reek, Joost N. H.'
'Lutz, Martin'
'Ciriano, Miguel A.'
'Tejel, Cristina'
'Hetterscheid, Dennis G. H.'
'de Bruin, Bas'

_publ_section_title
;
 Binuclear [(cod)(Cl)Ir(bpi)Ir(cod)]+for Catalytic Water Oxidation
;
_journal_issue 3
_journal_name_full Organometallics
_journal_page_first 372
_journal_paper_doi 10.1021/om100981v
_journal_volume 30
_journal_year 2011
_chemical_formula_moiety 'C28 H35 Cl Ir2 N3, F6 P, 2(C2 H3 N)'
_chemical_formula_sum 'C32 H41 Cl F6 Ir2 N5 P'
_chemical_formula_weight 1060.52
_chemical_name_systematic
; 
 ? 
;
_space_group_IT_number 2
_symmetry_cell_setting triclinic
_symmetry_space_group_name_Hall '-P 1'
_symmetry_space_group_name_H-M 'P -1'
_atom_sites_solution_hydrogens difmap
_atom_sites_solution_primary direct
_atom_sites_solution_secondary difmap
_audit_creation_method SHELXL-97
_cell_angle_alpha 102.708(1)
_cell_angle_beta 99.606(2)
_cell_angle_gamma 111.486(1)
_cell_formula_units_Z 2
_cell_length_a 11.3767(4)
_cell_length_b 12.2208(5)
_cell_length_c 13.9557(6)
_cell_measurement_reflns_used 41216
_cell_measurement_temperature 150(2)
_cell_measurement_theta_max 27.50
_cell_measurement_theta_min 1.55
_cell_volume 1694.53(12)
_computing_cell_refinement Peakref
_computing_data_collection 'Nonius COLLECT'
_computing_data_reduction 'Eval15, Sadabs'
_computing_structure_refinement 'SHELXL-97 (Sheldrick, 1997)'
_computing_structure_solution 'SHELXS-97 (Sheldrick, 1990)'
_diffrn_ambient_temperature 150(2)
_diffrn_measured_fraction_theta_full 0.997
_diffrn_measured_fraction_theta_max 0.997
_diffrn_measurement_device_type 'Nonius KappaCCD'
_diffrn_measurement_method '\f and \w scans'
_diffrn_radiation_monochromator graphite
_diffrn_radiation_source 'rotating anode'
_diffrn_radiation_type MoK\a
_diffrn_radiation_wavelength 0.71073
_diffrn_reflns_av_R_equivalents 0.0224
_diffrn_reflns_av_sigmaI/netI 0.0140
_diffrn_reflns_limit_h_max 14
_diffrn_reflns_limit_h_min -14
_diffrn_reflns_limit_k_max 15
_diffrn_reflns_limit_k_min -15
_diffrn_reflns_limit_l_max 18
_diffrn_reflns_limit_l_min -18
_diffrn_reflns_number 44620
_diffrn_reflns_theta_full 27.50
_diffrn_reflns_theta_max 27.50
_diffrn_reflns_theta_min 1.55
_exptl_absorpt_coefficient_mu 8.036
_exptl_absorpt_correction_T_max 0.4640
_exptl_absorpt_correction_T_min 0.1350
_exptl_absorpt_correction_type analytical
_exptl_absorpt_process_details SADABS-2008/1
_exptl_crystal_colour red
_exptl_crystal_density_diffrn 2.078
_exptl_crystal_density_method 'not measured'
_exptl_crystal_description block
_exptl_crystal_F_000 1016
_exptl_crystal_size_max 0.30
_exptl_crystal_size_mid 0.24
_exptl_crystal_size_min 0.12
_refine_diff_density_max 0.860
_refine_diff_density_min -0.522
_refine_diff_density_rms 0.078
_refine_ls_extinction_method none
_refine_ls_goodness_of_fit_ref 1.069
_refine_ls_hydrogen_treatment mixed
_refine_ls_matrix_type full
_refine_ls_number_parameters 458
_refine_ls_number_reflns 7766
_refine_ls_number_restraints 0
_refine_ls_restrained_S_all 1.069
_refine_ls_R_factor_all 0.0148
_refine_ls_R_factor_gt 0.0137
_refine_ls_shift/su_max 0.018
_refine_ls_shift/su_mean 0.000
_refine_ls_structure_factor_coef Fsqd
_refine_ls_weighting_details 'calc w=1/[\s^2^(Fo^2^)+(0.0115P)^2^+1.9939P] where P=(Fo^2^+2Fc^2^)/3'
_refine_ls_weighting_scheme calc
_refine_ls_wR_factor_gt 0.0320
_refine_ls_wR_factor_ref 0.0324
_reflns_number_gt 7404
_reflns_number_total 7766
_reflns_threshold_expression I>2\s(I)
_cod_data_source_file om100981v_si_002.cif
_cod_data_source_block l0002a
_cod_original_cell_volume 1694.54(11)
_cod_database_code 4063845

loop_
_symmetry_equiv_pos_as_xyz
'x, y, z'
'-x, -y, -z'

loop_
_atom_site_label
_atom_site_type_symbol
_atom_site_fract_x
_atom_site_fract_y
_atom_site_fract_z
_atom_site_U_iso_or_equiv
_atom_site_adp_type
_atom_site_occupancy
_atom_site_symmetry_multiplicity
_atom_site_calc_flag
_atom_site_refinement_flags
Ir1 Ir 0.376700(7) 0.552982(7) 0.246306(5) 0.01371(2) Uani 1 1 d .
Ir2 Ir 0.347657(7) 0.231009(7) 0.171344(6) 0.01457(2) Uani 1 1 d .
Cl1 Cl 0.57931(5) 0.62575(5) 0.38368(4) 0.02272(11) Uani 1 1 d .
N1 N 0.29939(17) 0.57714(17) 0.37127(13) 0.0187(4) Uani 1 1 d .
N2 N 0.18849(17) 0.21892(16) 0.06265(13) 0.0164(3) Uani 1 1 d .
N3 N 0.30371(17) 0.36814(16) 0.25653(12) 0.0156(3) Uani 1 1 d .
C1 C 0.2746(2) 0.6745(2) 0.41183(17) 0.0248(5) Uani 1 1 d .
H1 H 0.2970 0.7419 0.3847 0.030 Uiso 1 1 calc R
C2 C 0.2175(2) 0.6790(2) 0.49183(17) 0.0296(5) Uani 1 1 d .
H2 H 0.2024 0.7492 0.5200 0.035 Uiso 1 1 calc R
C3 C 0.1829(2) 0.5803(3) 0.53015(17) 0.0293(5) Uani 1 1 d .
H3 H 0.1416 0.5807 0.5840 0.035 Uiso 1 1 calc R
C4 C 0.2089(2) 0.4806(2) 0.48926(16) 0.0251(5) Uani 1 1 d .
H4 H 0.1857 0.4118 0.5147 0.030 Uiso 1 1 calc R
C5 C 0.2694(2) 0.4820(2) 0.41061(15) 0.0191(4) Uani 1 1 d .
C6 C 0.3051(2) 0.3795(2) 0.36468(15) 0.0191(4) Uani 1 1 d .
H6A H 0.3937 0.3957 0.4042 0.023 Uiso 1 1 calc R
H6B H 0.2420 0.3007 0.3690 0.023 Uiso 1 1 calc R
C21 C 0.1327(2) 0.1397(2) -0.03323(16) 0.0207(4) Uani 1 1 d .
H21 H 0.1660 0.0806 -0.0557 0.025 Uiso 1 1 calc R
C22 C 0.0291(2) 0.1412(2) -0.09977(17) 0.0250(5) Uani 1 1 d .
H22 H -0.0076 0.0847 -0.1669 0.030 Uiso 1 1 calc R
C23 C -0.0203(2) 0.2266(2) -0.06703(17) 0.0233(5) Uani 1 1 d .
H23 H -0.0909 0.2299 -0.1117 0.028 Uiso 1 1 calc R
C24 C 0.0342(2) 0.3070(2) 0.03136(16) 0.0201(4) Uani 1 1 d .
H24 H 0.0000 0.3647 0.0557 0.024 Uiso 1 1 calc R
C25 C 0.1395(2) 0.30235(19) 0.09403(15) 0.0162(4) Uani 1 1 d .
C26 C 0.2015(2) 0.38544(19) 0.19925(15) 0.0161(4) Uani 1 1 d .
H26 H 0.1397 0.4037 0.2310 0.050 Uiso 1 1 d .
C31 C 0.5185(2) 0.5635(2) 0.15492(16) 0.0180(4) Uani 1 1 d .
H31 H 0.558(3) 0.516(2) 0.1725(19) 0.023(7) Uiso 1 1 d .
C32 C 0.3929(2) 0.5000(2) 0.08865(15) 0.0175(4) Uani 1 1 d .
H32 H 0.358(2) 0.411(2) 0.0671(18) 0.018(6) Uiso 1 1 d .
C33 C 0.3297(2) 0.5541(2) 0.01820(16) 0.0208(4) Uani 1 1 d .
H33A H 0.2716 0.4873 -0.0453 0.025 Uiso 1 1 calc R
H33B H 0.3993 0.6157 -0.0005 0.025 Uiso 1 1 calc R
C34 C 0.2495(2) 0.6163(2) 0.06637(16) 0.0208(4) Uani 1 1 d .
H34A H 0.2553 0.6869 0.0407 0.025 Uiso 1 1 calc R
H34B H 0.1561 0.5565 0.0447 0.025 Uiso 1 1 calc R
C35 C 0.2959(2) 0.6622(2) 0.18202(16) 0.0189(4) Uani 1 1 d .
H35 H 0.230(2) 0.666(2) 0.2131(18) 0.018(6) Uiso 1 1 d .
C36 C 0.4283(2) 0.73719(19) 0.23764(17) 0.0194(4) Uani 1 1 d .
H36 H 0.447(2) 0.788(2) 0.3026(19) 0.018(6) Uiso 1 1 d .
C37 C 0.5371(2) 0.7825(2) 0.18592(18) 0.0232(4) Uani 1 1 d .
H37A H 0.6015 0.8668 0.2279 0.028 Uiso 1 1 calc R
H37B H 0.4988 0.7868 0.1185 0.028 Uiso 1 1 calc R
C38 C 0.6082(2) 0.6969(2) 0.17153(18) 0.0224(4) Uani 1 1 d .
H38A H 0.6443 0.7027 0.1121 0.027 Uiso 1 1 calc R
H38B H 0.6827 0.7253 0.2327 0.027 Uiso 1 1 calc R
C41 C 0.5456(2) 0.3050(2) 0.26129(17) 0.0208(4) Uani 1 1 d .
H41 H 0.568(2) 0.389(2) 0.2976(19) 0.020(6) Uiso 1 1 d .
C42 C 0.4682(2) 0.2113(2) 0.29648(16) 0.0210(4) Uani 1 1 d .
H42 H 0.443(2) 0.239(2) 0.3562(19) 0.021(6) Uiso 1 1 d .
C43 C 0.4698(2) 0.0842(2) 0.27554(19) 0.0260(5) Uani 1 1 d .
H43A H 0.4585 0.0544 0.3353 0.031 Uiso 1 1 calc R
H43B H 0.5559 0.0904 0.2654 0.031 Uiso 1 1 calc R
C44 C 0.3605(2) -0.0084(2) 0.18090(19) 0.0282(5) Uani 1 1 d .
H44A H 0.3879 -0.0727 0.1495 0.034 Uiso 1 1 calc R
H44B H 0.2809 -0.0494 0.2020 0.034 Uiso 1 1 calc R
C45 C 0.3269(2) 0.05043(19) 0.10195(17) 0.0208(4) Uani 1 1 d .
H45 H 0.235(2) 0.002(2) 0.0556(19) 0.019(6) Uiso 1 1 d .
C46 C 0.4205(2) 0.1336(2) 0.06773(17) 0.0198(4) Uani 1 1 d .
H46 H 0.394(3) 0.140(2) 0.003(2) 0.026(7) Uiso 1 1 d .
C47 C 0.5672(2) 0.1705(2) 0.10374(18) 0.0250(5) Uani 1 1 d .
H47A H 0.6068 0.1838 0.0469 0.030 Uiso 1 1 calc R
H47B H 0.5819 0.1025 0.1233 0.030 Uiso 1 1 calc R
C48 C 0.6351(2) 0.2892(2) 0.19553(18) 0.0238(5) Uani 1 1 d .
H48A H 0.7128 0.2873 0.2380 0.029 Uiso 1 1 calc R
H48B H 0.6662 0.3614 0.1702 0.029 Uiso 1 1 calc R
P1 P 0.90996(7) 0.12243(7) 0.29642(6) 0.03714(17) Uani 1 1 d .
F1 F 0.78216(18) 0.1042(2) 0.33508(17) 0.0726(7) Uani 1 1 d .
F2 F 0.8229(2) 0.0750(2) 0.18166(15) 0.0740(7) Uani 1 1 d .
F3 F 1.03650(18) 0.13961(17) 0.25684(17) 0.0590(5) Uani 1 1 d .
F4 F 0.9960(2) 0.17045(19) 0.41211(14) 0.0601(5) Uani 1 1 d .
F5 F 0.9347(2) 0.26150(18) 0.30318(16) 0.0628(6) Uani 1 1 d .
F6 F 0.88602(19) -0.01649(16) 0.29026(16) 0.0570(5) Uani 1 1 d .
N5 N 0.9733(3) 0.5323(3) 0.1915(2) 0.0577(8) Uani 1 1 d .
C51 C 0.9429(3) 0.5919(3) 0.2468(2) 0.0392(6) Uani 1 1 d .
C52 C 0.9026(3) 0.6698(3) 0.3179(2) 0.0459(8) Uani 1 1 d .
H52A H 0.9592 0.6949 0.3871 0.069 Uiso 1 1 calc R
H52B H 0.8112 0.6231 0.3165 0.069 Uiso 1 1 calc R
H52C H 0.9104 0.7433 0.2975 0.069 Uiso 1 1 calc R
N61 N 0.8148(4) 0.1198(3) 0.6562(3) 0.0660(9) Uani 1 1 d .
C61 C 0.8009(3) 0.0380(3) 0.5899(3) 0.0478(7) Uani 1 1 d .
C62 C 0.7894(5) -0.0640(3) 0.5081(3) 0.0765(13) Uani 1 1 d .
H62A H 0.8496 -0.0987 0.5322 0.115 Uiso 1 1 calc R
H62B H 0.8118 -0.0349 0.4507 0.115 Uiso 1 1 calc R
H62C H 0.6991 -0.1278 0.4858 0.115 Uiso 1 1 calc R

loop_
_atom_site_aniso_label
_atom_site_aniso_U_11
_atom_site_aniso_U_22
_atom_site_aniso_U_33
_atom_site_aniso_U_23
_atom_site_aniso_U_13
_atom_site_aniso_U_12
Ir1 0.01566(4) 0.01335(4) 0.01287(4) 0.00259(3) 0.00315(3) 0.00801(3)
Ir2 0.01618(4) 0.01327(4) 0.01512(4) 0.00381(3) 0.00277(3) 0.00805(3)
Cl1 0.0204(2) 0.0235(3) 0.0192(2) 0.0035(2) -0.00077(19) 0.0081(2)
N1 0.0205(9) 0.0202(9) 0.0141(8) 0.0006(7) 0.0032(7) 0.0106(7)
N2 0.0181(8) 0.0157(8) 0.0151(8) 0.0036(7) 0.0029(6) 0.0082(7)
N3 0.0212(8) 0.0142(8) 0.0129(8) 0.0036(6) 0.0045(6) 0.0095(7)
C1 0.0302(12) 0.0239(11) 0.0212(10) 0.0003(9) 0.0062(9) 0.0162(10)
C2 0.0330(13) 0.0361(14) 0.0206(11) -0.0010(10) 0.0072(9) 0.0211(11)
C3 0.0284(12) 0.0450(15) 0.0159(10) 0.0036(10) 0.0078(9) 0.0195(11)
C4 0.0273(11) 0.0327(13) 0.0165(10) 0.0076(9) 0.0063(9) 0.0137(10)
C5 0.0190(10) 0.0241(11) 0.0127(9) 0.0029(8) 0.0024(8) 0.0098(8)
C6 0.0251(11) 0.0216(11) 0.0140(9) 0.0071(8) 0.0070(8) 0.0117(9)
C21 0.0214(10) 0.0189(10) 0.0196(10) 0.0013(8) 0.0035(8) 0.0095(8)
C22 0.0248(11) 0.0246(11) 0.0177(10) -0.0017(9) -0.0004(8) 0.0093(9)
C23 0.0191(10) 0.0234(11) 0.0217(10) 0.0032(9) -0.0019(8) 0.0082(9)
C24 0.0179(10) 0.0189(10) 0.0216(10) 0.0025(8) 0.0022(8) 0.0092(8)
C25 0.0158(9) 0.0155(9) 0.0164(9) 0.0036(8) 0.0041(7) 0.0063(8)
C26 0.0167(9) 0.0151(9) 0.0158(9) 0.0026(8) 0.0042(7) 0.0072(8)
C31 0.0200(10) 0.0201(10) 0.0202(10) 0.0082(8) 0.0096(8) 0.0124(9)
C32 0.0238(10) 0.0179(10) 0.0151(9) 0.0051(8) 0.0088(8) 0.0120(8)
C33 0.0245(11) 0.0261(11) 0.0163(10) 0.0073(8) 0.0046(8) 0.0154(9)
C34 0.0226(10) 0.0232(11) 0.0214(10) 0.0095(9) 0.0052(8) 0.0136(9)
C35 0.0242(11) 0.0173(10) 0.0218(10) 0.0071(8) 0.0075(8) 0.0148(9)
C36 0.0261(11) 0.0139(10) 0.0199(10) 0.0037(8) 0.0050(8) 0.0115(8)
C37 0.0239(11) 0.0175(10) 0.0289(11) 0.0083(9) 0.0075(9) 0.0086(9)
C38 0.0189(10) 0.0213(11) 0.0295(11) 0.0103(9) 0.0092(9) 0.0087(9)
C41 0.0173(10) 0.0185(10) 0.0233(10) 0.0036(9) -0.0021(8) 0.0087(8)
C42 0.0222(10) 0.0247(11) 0.0184(10) 0.0073(9) 0.0012(8) 0.0138(9)
C43 0.0279(12) 0.0255(12) 0.0314(12) 0.0147(10) 0.0064(10) 0.0158(10)
C44 0.0320(12) 0.0176(11) 0.0352(13) 0.0092(10) 0.0045(10) 0.0120(10)
C45 0.0219(10) 0.0137(10) 0.0255(11) 0.0027(8) 0.0023(9) 0.0096(8)
C46 0.0249(11) 0.0188(10) 0.0192(10) 0.0033(8) 0.0061(8) 0.0144(9)
C47 0.0247(11) 0.0287(12) 0.0275(11) 0.0095(10) 0.0100(9) 0.0158(10)
C48 0.0170(10) 0.0268(12) 0.0292(11) 0.0115(10) 0.0043(9) 0.0101(9)
P1 0.0252(3) 0.0319(4) 0.0411(4) -0.0113(3) 0.0051(3) 0.0121(3)
F1 0.0336(9) 0.0677(13) 0.0830(15) -0.0325(11) 0.0211(10) 0.0146(9)
F2 0.0742(15) 0.0805(15) 0.0450(11) -0.0246(10) -0.0101(10) 0.0444(13)
F3 0.0414(10) 0.0416(10) 0.0888(15) 0.0043(10) 0.0341(10) 0.0138(8)
F4 0.0576(12) 0.0568(12) 0.0462(10) -0.0029(9) -0.0075(9) 0.0225(10)
F5 0.0799(15) 0.0428(11) 0.0629(12) -0.0025(9) 0.0111(11) 0.0371(11)
F6 0.0553(11) 0.0325(9) 0.0784(14) 0.0019(9) 0.0343(10) 0.0150(8)
N5 0.0406(15) 0.0551(18) 0.0665(19) 0.0038(15) 0.0165(14) 0.0160(13)
C51 0.0229(12) 0.0518(18) 0.0441(16) 0.0227(14) 0.0087(11) 0.0125(12)
C52 0.0297(14) 0.074(2) 0.0474(17) 0.0241(16) 0.0184(13) 0.0291(15)
N61 0.090(2) 0.0549(19) 0.072(2) 0.0263(17) 0.0408(19) 0.0385(18)
C61 0.0517(19) 0.0368(16) 0.060(2) 0.0236(15) 0.0202(16) 0.0174(14)
C62 0.099(3) 0.038(2) 0.069(3) 0.0006(18) 0.002(2) 0.022(2)

loop_
_atom_type_symbol
_atom_type_description
_atom_type_scat_dispersion_real
_atom_type_scat_dispersion_imag
_atom_type_scat_source
C C 0.0033 0.0016 'International Tables Vol C Tables 4.2.6.8 and 6.1.1.4'
H H 0.0000 0.0000 'International Tables Vol C Tables 4.2.6.8 and 6.1.1.4'
Cl Cl 0.1484 0.1585 'International Tables Vol C Tables 4.2.6.8 and 6.1.1.4'
F F 0.0171 0.0103 'International Tables Vol C Tables 4.2.6.8 and 6.1.1.4'
Ir Ir -1.4442 7.9887 'International Tables Vol C Tables 4.2.6.8 and 6.1.1.4'
N N 0.0061 0.0033 'International Tables Vol C Tables 4.2.6.8 and 6.1.1.4'
P P 0.1023 0.0942 'International Tables Vol C Tables 4.2.6.8 and 6.1.1.4'

loop_
_geom_angle_atom_site_label_1
_geom_angle_atom_site_label_2
_geom_angle_atom_site_label_3
_geom_angle
N1 Ir1 C26 78.78(7)
N1 Ir1 C35 91.92(8)
C26 Ir1 C35 97.98(8)
N1 Ir1 C36 95.70(8)
C26 Ir1 C36 136.36(8)
C35 Ir1 C36 38.53(8)
N1 Ir1 N3 79.83(7)
C26 Ir1 N3 38.31(7)
C35 Ir1 N3 136.26(8)
C36 Ir1 N3 173.47(7)
N1 Ir1 C31 161.13(8)
C26 Ir1 C31 117.01(8)
C35 Ir1 C31 95.70(8)
C36 Ir1 C31 79.93(8)
N3 Ir1 C31 105.82(7)
N1 Ir1 C32 162.15(7)
C26 Ir1 C32 86.70(8)
C35 Ir1 C32 79.77(8)
C36 Ir1 C32 87.62(8)
N3 Ir1 C32 95.21(7)
C31 Ir1 C32 36.69(8)
N1 Ir1 Cl1 81.50(5)
C26 Ir1 Cl1 130.43(6)
C35 Ir1 Cl1 127.81(6)
C36 Ir1 Cl1 90.38(6)
N3 Ir1 Cl1 93.65(5)
C31 Ir1 Cl1 80.19(6)
C32 Ir1 Cl1 116.08(6)
N2 Ir2 N3 79.93(6)
N2 Ir2 C45 94.84(7)
N3 Ir2 C45 157.23(8)
N2 Ir2 C41 156.88(8)
N3 Ir2 C41 94.82(8)
C45 Ir2 C41 98.06(8)
N2 Ir2 C46 97.02(7)
N3 Ir2 C46 163.38(8)
C45 Ir2 C46 38.74(9)
C41 Ir2 C46 81.56(8)
N2 Ir2 C42 164.17(8)
N3 Ir2 C42 97.72(7)
C45 Ir2 C42 81.26(8)
C41 Ir2 C42 38.42(9)
C46 Ir2 C42 89.52(8)
C1 N1 C5 119.22(19)
C1 N1 Ir1 126.35(16)
C5 N1 Ir1 114.39(13)
C21 N2 C25 118.12(18)
C21 N2 Ir2 127.23(14)
C25 N2 Ir2 114.64(13)
C26 N3 C6 115.20(16)
C26 N3 Ir2 112.73(12)
C6 N3 Ir2 120.22(13)
C26 N3 Ir1 70.48(11)
C6 N3 Ir1 106.37(12)
Ir2 N3 Ir1 121.99(8)
N1 C1 C2 121.9(2)
N1 C1 H1 119.1
C2 C1 H1 119.1
C3 C2 C1 119.1(2)
C3 C2 H2 120.4
C1 C2 H2 120.4
C2 C3 C4 119.2(2)
C2 C3 H3 120.4
C4 C3 H3 120.4
C3 C4 C5 119.4(2)
C3 C4 H4 120.3
C5 C4 H4 120.3
N1 C5 C4 121.1(2)
N1 C5 C6 116.25(18)
C4 C5 C6 122.6(2)
N3 C6 C5 111.49(17)
N3 C6 H6A 109.3
C5 C6 H6A 109.3
N3 C6 H6B 109.3
C5 C6 H6B 109.3
H6A C6 H6B 108.0
N2 C21 C22 122.5(2)
N2 C21 H21 118.7
C22 C21 H21 118.7
C21 C22 C23 118.9(2)
C21 C22 H22 120.5
C23 C22 H22 120.5
C24 C23 C22 119.3(2)
C24 C23 H23 120.3
C22 C23 H23 120.3
C23 C24 C25 119.0(2)
C23 C24 H24 120.5
C25 C24 H24 120.5
N2 C25 C24 122.02(18)
N2 C25 C26 116.40(18)
C24 C25 C26 121.55(18)
N3 C26 C25 116.18(17)
N3 C26 Ir1 71.22(11)
C25 C26 Ir1 125.05(15)
N3 C26 H26 119.9
C25 C26 H26 112.3
Ir1 C26 H26 106.8
C32 C31 C38 125.1(2)
C32 C31 Ir1 71.99(12)
C38 C31 Ir1 110.25(14)
C32 C31 H31 115.3(17)
C38 C31 H31 116.4(17)
Ir1 C31 H31 104.8(17)
C31 C32 C33 124.1(2)
C31 C32 Ir1 71.32(12)
C33 C32 Ir1 113.34(13)
C31 C32 H32 116.8(14)
C33 C32 H32 114.9(14)
Ir1 C32 H32 105.2(14)
C32 C33 C34 113.10(17)
C32 C33 H33A 109.0
C34 C33 H33A 109.0
C32 C33 H33B 109.0
C34 C33 H33B 109.0
H33A C33 H33B 107.8
C35 C34 C33 112.88(17)
C35 C34 H34A 109.0
C33 C34 H34A 109.0
C35 C34 H34B 109.0
C33 C34 H34B 109.0
H34A C34 H34B 107.8
C36 C35 C34 123.4(2)
C36 C35 Ir1 70.92(12)
C34 C35 Ir1 113.43(14)
C36 C35 H35 118.5(15)
C34 C35 H35 113.6(15)
Ir1 C35 H35 106.9(15)
C35 C36 C37 122.63(19)
C35 C36 Ir1 70.56(12)
C37 C36 Ir1 115.10(14)
C35 C36 H36 119.2(15)
C37 C36 H36 112.9(16)
Ir1 C36 H36 107.4(16)
C36 C37 C38 111.82(18)
C36 C37 H37A 109.3
C38 C37 H37A 109.3
C36 C37 H37B 109.3
C38 C37 H37B 109.3
H37A C37 H37B 107.9
C31 C38 C37 112.50(18)
C31 C38 H38A 109.1
C37 C38 H38A 109.1
C31 C38 H38B 109.1
C37 C38 H38B 109.1
H38A C38 H38B 107.8
C42 C41 C48 123.9(2)
C42 C41 Ir2 71.55(12)
C48 C41 Ir2 111.00(14)
C42 C41 H41 118.6(15)
C48 C41 H41 113.9(15)
Ir2 C41 H41 106.7(15)
C41 C42 C43 123.2(2)
C41 C42 Ir2 70.03(12)
C43 C42 Ir2 113.66(15)
C41 C42 H42 115.8(16)
C43 C42 H42 116.1(15)
Ir2 C42 H42 107.0(15)
C42 C43 C44 111.11(18)
C42 C43 H43A 109.4
C44 C43 H43A 109.4
C42 C43 H43B 109.4
C44 C43 H43B 109.4
H43A C43 H43B 108.0
C45 C44 C43 113.18(19)
C45 C44 H44A 108.9
C43 C44 H44A 108.9
C45 C44 H44B 108.9
C43 C44 H44B 108.9
H44A C44 H44B 107.8
C46 C45 C44 124.2(2)
C46 C45 Ir2 71.48(12)
C44 C45 Ir2 111.33(15)
C46 C45 H45 118.2(14)
C44 C45 H45 113.6(14)
Ir2 C45 H45 107.5(14)
C45 C46 C47 123.3(2)
C45 C46 Ir2 69.78(12)
C47 C46 Ir2 113.96(14)
C45 C46 H46 118.0(17)
C47 C46 H46 113.4(17)
Ir2 C46 H46 108.9(16)
C46 C47 C48 111.65(18)
C46 C47 H47A 109.3
C48 C47 H47A 109.3
C46 C47 H47B 109.3
C48 C47 H47B 109.3
H47A C47 H47B 108.0
C41 C48 C47 112.92(18)
C41 C48 H48A 109.0
C47 C48 H48A 109.0
C41 C48 H48B 109.0
C47 C48 H48B 109.0
H48A C48 H48B 107.8
F3 P1 F2 89.64(13)
F3 P1 F1 179.44(12)
F2 P1 F1 89.86(12)
F3 P1 F4 91.01(12)
F2 P1 F4 179.31(12)
F1 P1 F4 89.50(12)
F3 P1 F5 90.05(12)
F2 P1 F5 90.86(12)
F1 P1 F5 90.20(12)
F4 P1 F5 88.91(11)
F3 P1 F6 89.81(10)
F2 P1 F6 89.49(13)
F1 P1 F6 89.95(12)
F4 P1 F6 90.74(12)
F5 P1 F6 179.63(14)
N5 C51 C52 179.4(4)
C51 C52 H52A 109.5
C51 C52 H52B 109.5
H52A C52 H52B 109.5
C51 C52 H52C 109.5
H52A C52 H52C 109.5
H52B C52 H52C 109.5
N61 C61 C62 177.5(4)
C61 C62 H62A 109.5
C61 C62 H62B 109.5
H62A C62 H62B 109.5
C61 C62 H62C 109.5
H62A C62 H62C 109.5
H62B C62 H62C 109.5

loop_
_geom_bond_atom_site_label_1
_geom_bond_atom_site_label_2
_geom_bond_distance
Ir1 N1 2.0924(17)
Ir1 C26 2.140(2)
Ir1 C35 2.141(2)
Ir1 C36 2.145(2)
Ir1 N3 2.1494(17)
Ir1 C31 2.203(2)
Ir1 C32 2.2113(19)
Ir1 Cl1 2.4603(5)
Ir2 N2 2.0953(17)
Ir2 N3 2.0993(16)
Ir2 C45 2.113(2)
Ir2 C41 2.128(2)
Ir2 C46 2.135(2)
Ir2 C42 2.148(2)
N1 C1 1.348(3)
N1 C5 1.350(3)
N2 C21 1.352(3)
N2 C25 1.358(3)
N3 C26 1.407(3)
N3 C6 1.482(2)
C1 C2 1.383(3)
C1 H1 0.9500
C2 C3 1.380(4)
C2 H2 0.9500
C3 C4 1.383(3)
C3 H3 0.9500
C4 C5 1.389(3)
C4 H4 0.9500
C5 C6 1.500(3)
C6 H6A 0.9900
C6 H6B 0.9900
C21 C22 1.382(3)
C21 H21 0.9500
C22 C23 1.385(3)
C22 H22 0.9500
C23 C24 1.383(3)
C23 H23 0.9500
C24 C25 1.388(3)
C24 H24 0.9500
C25 C26 1.469(3)
C26 H26 0.9569
C31 C32 1.389(3)
C31 C38 1.513(3)
C31 H31 0.90(3)
C32 C33 1.523(3)
C32 H32 0.97(3)
C33 C34 1.533(3)
C33 H33A 0.9900
C33 H33B 0.9900
C34 C35 1.516(3)
C34 H34A 0.9900
C34 H34B 0.9900
C35 C36 1.414(3)
C35 H35 0.94(3)
C36 C37 1.527(3)
C36 H36 0.92(2)
C37 C38 1.539(3)
C37 H37A 0.9900
C37 H37B 0.9900
C38 H38A 0.9900
C38 H38B 0.9900
C41 C42 1.407(3)
C41 C48 1.514(3)
C41 H41 0.95(3)
C42 C43 1.525(3)
C42 H42 0.96(3)
C43 C44 1.528(3)
C43 H43A 0.9900
C43 H43B 0.9900
C44 C45 1.512(3)
C44 H44A 0.9900
C44 H44B 0.9900
C45 C46 1.409(3)
C45 H45 1.01(2)
C46 C47 1.520(3)
C46 H46 0.93(3)
C47 C48 1.540(3)
C47 H47A 0.9900
C47 H47B 0.9900
C48 H48A 0.9900
C48 H48B 0.9900
P1 F3 1.5864(18)
P1 F2 1.589(2)
P1 F1 1.5912(19)
P1 F4 1.5951(19)
P1 F5 1.596(2)
P1 F6 1.598(2)
N5 C51 1.128(4)
C51 C52 1.469(4)
C52 H52A 0.9800
C52 H52B 0.9800
C52 H52C 0.9800
N61 C61 1.145(4)
C61 C62 1.442(5)
C62 H62A 0.9800
C62 H62B 0.9800
C62 H62C 0.9800

loop_
_geom_torsion_atom_site_label_1
_geom_torsion_atom_site_label_2
_geom_torsion_atom_site_label_3
_geom_torsion_atom_site_label_4
_geom_torsion
C26 Ir1 N1 C1 -125.92(19)
C35 Ir1 N1 C1 -28.17(19)
C36 Ir1 N1 C1 10.27(19)
N3 Ir1 N1 C1 -164.92(19)
C31 Ir1 N1 C1 85.7(3)
C32 Ir1 N1 C1 -89.8(3)
Cl1 Ir1 N1 C1 99.80(18)
C26 Ir1 N1 C5 52.02(15)
C35 Ir1 N1 C5 149.77(15)
C36 Ir1 N1 C5 -171.79(15)
N3 Ir1 N1 C5 13.02(14)
C31 Ir1 N1 C5 -96.3(3)
C32 Ir1 N1 C5 88.2(3)
Cl1 Ir1 N1 C5 -82.26(14)
N3 Ir2 N2 C21 -178.26(19)
C45 Ir2 N2 C21 -20.62(19)
C41 Ir2 N2 C21 103.2(2)
C46 Ir2 N2 C21 18.27(19)
C42 Ir2 N2 C21 -95.5(3)
N3 Ir2 N2 C25 2.69(15)
C45 Ir2 N2 C25 160.33(16)
C41 Ir2 N2 C25 -75.8(2)
C46 Ir2 N2 C25 -160.78(15)
C42 Ir2 N2 C25 85.4(3)
N2 Ir2 N3 C26 -3.10(14)
C45 Ir2 N3 C26 -81.5(2)
C41 Ir2 N3 C26 154.18(15)
C46 Ir2 N3 C26 77.6(3)
C42 Ir2 N3 C26 -167.26(15)
N2 Ir2 N3 C6 137.99(16)
C45 Ir2 N3 C6 59.6(3)
C41 Ir2 N3 C6 -64.72(16)
C46 Ir2 N3 C6 -141.3(2)
C42 Ir2 N3 C6 -26.16(16)
N2 Ir2 N3 Ir1 -83.57(9)
C45 Ir2 N3 Ir1 -161.94(16)
C41 Ir2 N3 Ir1 73.72(10)
C46 Ir2 N3 Ir1 -2.8(3)
C42 Ir2 N3 Ir1 112.27(10)
N1 Ir1 N3 C26 84.73(11)
C35 Ir1 N3 C26 2.68(16)
C31 Ir1 N3 C26 -113.76(11)
C32 Ir1 N3 C26 -77.96(12)
Cl1 Ir1 N3 C26 165.42(10)
N1 Ir1 N3 C6 -26.78(13)
C26 Ir1 N3 C6 -111.51(17)
C35 Ir1 N3 C6 -108.83(14)
C31 Ir1 N3 C6 134.73(13)
C32 Ir1 N3 C6 170.53(13)
Cl1 Ir1 N3 C6 53.91(12)
N1 Ir1 N3 Ir2 -170.09(10)
C26 Ir1 N3 Ir2 105.18(14)
C35 Ir1 N3 Ir2 107.86(12)
C31 Ir1 N3 Ir2 -8.58(11)
C32 Ir1 N3 Ir2 27.22(10)
Cl1 Ir1 N3 Ir2 -89.40(8)
C5 N1 C1 C2 -0.9(3)
Ir1 N1 C1 C2 176.93(17)
N1 C1 C2 C3 -1.1(4)
C1 C2 C3 C4 1.5(4)
C2 C3 C4 C5 0.0(3)
C1 N1 C5 C4 2.5(3)
Ir1 N1 C5 C4 -175.56(16)
C1 N1 C5 C6 -177.41(19)
Ir1 N1 C5 C6 4.5(2)
C3 C4 C5 N1 -2.1(3)
C3 C4 C5 C6 177.8(2)
C26 N3 C6 C5 -39.1(2)
Ir2 N3 C6 C5 -179.28(14)
Ir1 N3 C6 C5 36.6(2)
N1 C5 C6 N3 -28.8(3)
C4 C5 C6 N3 151.3(2)
C25 N2 C21 C22 0.4(3)
Ir2 N2 C21 C22 -178.65(17)
N2 C21 C22 C23 -0.4(4)
C21 C22 C23 C24 -0.6(4)
C22 C23 C24 C25 1.7(3)
C21 N2 C25 C24 0.8(3)
Ir2 N2 C25 C24 179.92(16)
C21 N2 C25 C26 179.05(19)
Ir2 N2 C25 C26 -1.8(2)
C23 C24 C25 N2 -1.8(3)
C23 C24 C25 C26 180.0(2)
C6 N3 C26 C25 -140.00(19)
Ir2 N3 C26 C25 3.1(2)
Ir1 N3 C26 C25 120.58(18)
C6 N3 C26 Ir1 99.42(15)
Ir2 N3 C26 Ir1 -117.44(10)
N2 C25 C26 N3 -0.9(3)
C24 C25 C26 N3 177.36(19)
N2 C25 C26 Ir1 83.7(2)
C24 C25 C26 Ir1 -98.0(2)
N1 Ir1 C26 N3 -87.75(11)
C35 Ir1 C26 N3 -178.13(11)
C36 Ir1 C26 N3 -174.24(11)
C31 Ir1 C26 N3 81.27(12)
C32 Ir1 C26 N3 102.69(11)
Cl1 Ir1 C26 N3 -19.28(13)
N1 Ir1 C26 C25 162.94(18)
C35 Ir1 C26 C25 72.57(18)
C36 Ir1 C26 C25 76.5(2)
N3 Ir1 C26 C25 -109.3(2)
C31 Ir1 C26 C25 -28.0(2)
C32 Ir1 C26 C25 -6.62(17)
Cl1 Ir1 C26 C25 -128.59(15)
N1 Ir1 C31 C32 -177.7(2)
C26 Ir1 C31 C32 37.60(15)
C35 Ir1 C31 C32 -64.37(14)
C36 Ir1 C31 C32 -99.66(14)
N3 Ir1 C31 C32 77.16(13)
Cl1 Ir1 C31 C32 168.19(13)
N1 Ir1 C31 C38 -56.0(3)
C26 Ir1 C31 C38 159.26(14)
C35 Ir1 C31 C38 57.29(16)
C36 Ir1 C31 C38 22.00(15)
N3 Ir1 C31 C38 -161.18(14)
C32 Ir1 C31 C38 121.7(2)
Cl1 Ir1 C31 C38 -70.15(14)
C38 C31 C32 C33 3.5(3)
Ir1 C31 C32 C33 106.03(19)
C38 C31 C32 Ir1 -102.5(2)
N1 Ir1 C32 C31 177.6(2)
C26 Ir1 C32 C31 -147.01(13)
C35 Ir1 C32 C31 114.27(14)
C36 Ir1 C32 C31 76.28(13)
N3 Ir1 C32 C31 -109.62(13)
Cl1 Ir1 C32 C31 -12.97(14)
N1 Ir1 C32 C33 57.6(3)
C26 Ir1 C32 C33 93.05(16)
C35 Ir1 C32 C33 -5.67(15)
C36 Ir1 C32 C33 -43.66(16)
N3 Ir1 C32 C33 130.44(15)
C31 Ir1 C32 C33 -119.9(2)
Cl1 Ir1 C32 C33 -132.91(14)
C31 C32 C33 C34 -91.8(2)
Ir1 C32 C33 C34 -9.2(2)
C32 C33 C34 C35 25.8(3)
C33 C34 C35 C36 50.9(3)
C33 C34 C35 Ir1 -31.0(2)
N1 Ir1 C35 C36 96.75(13)
C26 Ir1 C35 C36 175.69(13)
N3 Ir1 C35 C36 174.01(11)
C31 Ir1 C35 C36 -65.96(13)
C32 Ir1 C35 C36 -99.15(13)
Cl1 Ir1 C35 C36 16.03(15)
N1 Ir1 C35 C34 -144.25(16)
C26 Ir1 C35 C34 -65.31(16)
C36 Ir1 C35 C34 119.0(2)
N3 Ir1 C35 C34 -66.99(19)
C31 Ir1 C35 C34 53.04(17)
C32 Ir1 C35 C34 19.85(16)
Cl1 Ir1 C35 C34 135.03(13)
C34 C35 C36 C37 1.9(3)
Ir1 C35 C36 C37 107.95(19)
C34 C35 C36 Ir1 -106.01(19)
N1 Ir1 C36 C35 -85.90(13)
C26 Ir1 C36 C35 -6.20(18)
C31 Ir1 C36 C35 112.63(13)
C32 Ir1 C36 C35 76.51(13)
Cl1 Ir1 C36 C35 -167.40(12)
N1 Ir1 C36 C37 156.32(16)
C26 Ir1 C36 C37 -123.97(16)
C35 Ir1 C36 C37 -117.8(2)
C31 Ir1 C36 C37 -5.14(15)
C32 Ir1 C36 C37 -41.27(16)
Cl1 Ir1 C36 C37 74.82(15)
C35 C36 C37 C38 -94.7(2)
Ir1 C36 C37 C38 -12.5(2)
C32 C31 C38 C37 46.3(3)
Ir1 C31 C38 C37 -35.5(2)
C36 C37 C38 C31 31.7(3)
N2 Ir2 C41 C42 171.89(16)
N3 Ir2 C41 C42 96.35(13)
C45 Ir2 C41 C42 -64.82(14)
C46 Ir2 C41 C42 -99.99(14)
N2 Ir2 C41 C48 -68.0(3)
N3 Ir2 C41 C48 -143.53(15)
C45 Ir2 C41 C48 55.30(17)
C46 Ir2 C41 C48 20.13(16)
C42 Ir2 C41 C48 120.1(2)
C48 C41 C42 C43 2.4(3)
Ir2 C41 C42 C43 105.8(2)
C48 C41 C42 Ir2 -103.4(2)
N2 Ir2 C42 C41 -168.3(2)
N3 Ir2 C42 C41 -88.03(13)
C45 Ir2 C42 C41 114.96(14)
C46 Ir2 C42 C41 76.96(14)
N2 Ir2 C42 C43 73.2(3)
N3 Ir2 C42 C43 153.45(16)
C45 Ir2 C42 C43 -3.56(17)
C41 Ir2 C42 C43 -118.5(2)
C46 Ir2 C42 C43 -41.57(17)
C41 C42 C43 C44 -94.4(3)
Ir2 C42 C43 C44 -13.5(3)
C42 C43 C44 C45 30.8(3)
C43 C44 C45 C46 47.6(3)
C43 C44 C45 Ir2 -34.0(2)
N2 Ir2 C45 C46 95.19(13)
N3 Ir2 C45 C46 170.61(17)
C41 Ir2 C45 C46 -65.58(14)
C42 Ir2 C45 C46 -100.26(14)
N2 Ir2 C45 C44 -144.41(16)
N3 Ir2 C45 C44 -69.0(3)
C41 Ir2 C45 C44 54.82(17)
C46 Ir2 C45 C44 120.4(2)
C42 Ir2 C45 C44 20.14(16)
C44 C45 C46 C47 2.3(3)
Ir2 C45 C46 C47 106.0(2)
C44 C45 C46 Ir2 -103.7(2)
N2 Ir2 C46 C45 -88.99(13)
N3 Ir2 C46 C45 -167.3(2)
C41 Ir2 C46 C45 114.30(14)
C42 Ir2 C46 C45 76.56(14)
N2 Ir2 C46 C47 152.50(16)
N3 Ir2 C46 C47 74.2(3)
C45 Ir2 C46 C47 -118.5(2)
C41 Ir2 C46 C47 -4.21(17)
C42 Ir2 C46 C47 -41.95(17)
C45 C46 C47 C48 -93.1(3)
Ir2 C46 C47 C48 -12.3(2)
C42 C41 C48 C47 48.4(3)
Ir2 C41 C48 C47 -32.9(2)
C46 C47 C48 C41 29.6(3)
